data_7115623
loop_
_publ_author_name
'Zhao Chen'
'Di Wu'
'Xie Han'
'Jinhua Liang'
'Jun Yin'
'Guang-Ao Yu'
'Sheng Hua Liu'

_publ_section_title
;
 A novel fluorene-based gold(I) complex with aggregate fluorescence
 change: a single-component white light-emitting
;
_journal_name_full Chem.Commun.
_journal_page_first 11033
_journal_paper_doi 10.1039/C4cc04469J
_journal_volume 50
_journal_year 2014
_chemical_formula_sum 'C77 H56 Au2 F10 N2 O2'
_chemical_formula_weight 1625.17
_chemical_name_systematic
; 
 ? 
;
_space_group_IT_number 2
_symmetry_cell_setting triclinic
_symmetry_space_group_name_Hall '-P 1'
_symmetry_space_group_name_H-M 'P -1'
_atom_sites_solution_hydrogens geom
_atom_sites_solution_primary direct
_atom_sites_solution_secondary difmap
_audit_creation_method SHELXL-97
_cell_angle_alpha 92.367(9)
_cell_angle_beta 90.803(9)
_cell_angle_gamma 102.203(8)
_cell_formula_units_Z 2
_cell_length_a 11.9116(16)
_cell_length_b 12.7221(17)
_cell_length_c 21.939(3)
_cell_measurement_reflns_used 9967
_cell_measurement_temperature 100(2)
_cell_measurement_theta_max 43.26
_cell_measurement_theta_min 3.56
_cell_volume 3245.9(8)
_computing_cell_refinement 'Bruker SAINT'
_computing_data_collection 'Bruker APEX2'
_computing_data_reduction 'Bruker SAINT'
_computing_molecular_graphics 'Bruker SHELXTL'
_computing_publication_material 'Bruker SHELXTL'
_computing_structure_refinement 'SHELXL-97 (Sheldrick, 1997)'
_computing_structure_solution 'SHELXS-97 (Sheldrick, 1990)'
_diffrn_ambient_temperature 100(2)
_diffrn_measured_fraction_theta_full 0.949
_diffrn_measured_fraction_theta_max 0.949
_diffrn_measurement_device_type 'Bruker APEX-II CCD'
_diffrn_measurement_method '\f and \w scans'
_diffrn_radiation_monochromator graphite
_diffrn_radiation_source 'fine-focus sealed tube'
_diffrn_radiation_type CuK\a
_diffrn_radiation_wavelength 1.54178
_diffrn_reflns_av_R_equivalents 0.2465
_diffrn_reflns_av_sigmaI/netI 0.3666
_diffrn_reflns_limit_h_max 10
_diffrn_reflns_limit_h_min -10
_diffrn_reflns_limit_k_max 11
_diffrn_reflns_limit_k_min -11
_diffrn_reflns_limit_l_max 19
_diffrn_reflns_limit_l_min -19
_diffrn_reflns_number 21688
_diffrn_reflns_theta_full 43.40
_diffrn_reflns_theta_max 43.40
_diffrn_reflns_theta_min 2.02
_diffrn_standards_number 0
_exptl_absorpt_coefficient_mu 9.039
_exptl_absorpt_correction_T_max 0.4651
_exptl_absorpt_correction_T_min 0.4101
_exptl_absorpt_correction_type none
_exptl_crystal_density_diffrn 1.663
_exptl_crystal_density_method 'not measured'
_exptl_crystal_F_000 1592
_exptl_crystal_size_max 0.12
_exptl_crystal_size_mid 0.10
_exptl_crystal_size_min 0.10
_refine_diff_density_max 2.444
_refine_diff_density_min -1.083
_refine_diff_density_rms 0.263
_refine_ls_extinction_method none
_refine_ls_goodness_of_fit_ref 1.161
_refine_ls_hydrogen_treatment mixed
_refine_ls_matrix_type full
_refine_ls_number_parameters 742
_refine_ls_number_reflns 4569
_refine_ls_number_restraints 0
_refine_ls_restrained_S_all 1.161
_refine_ls_R_factor_all 0.2354
_refine_ls_R_factor_gt 0.1066
_refine_ls_shift/su_max 0.000
_refine_ls_shift/su_mean 0.000
_refine_ls_structure_factor_coef Fsqd
_refine_ls_weighting_details 'calc w=1/[\s^2^(Fo^2^)+(0.2000P)^2^+0.0000P] where P=(Fo^2^+2Fc^2^)/3'
_refine_ls_weighting_scheme calc
_refine_ls_wR_factor_gt 0.2691
_refine_ls_wR_factor_ref 0.3093
_reflns_number_gt 2733
_reflns_number_total 4569
_reflns_threshold_expression >2sigma(I)
_cod_data_source_file c4cc04469j2.cif
_cod_data_source_block e:\131030d\work\cu_131030d_0m
_cod_original_cell_volume 3245.8(8)
_cod_original_sg_symbol_H-M P-1
_cod_database_code 7115623

loop_
_symmetry_equiv_pos_as_xyz
'x, y, z'
'-x, -y, -z'

loop_
_atom_site_label
_atom_site_type_symbol
_atom_site_fract_x
_atom_site_fract_y
_atom_site_fract_z
_atom_site_U_iso_or_equiv
_atom_site_adp_type
_atom_site_occupancy
_atom_site_symmetry_multiplicity
_atom_site_calc_flag
_atom_site_refinement_flags
Au1 Au -0.02926(13) 1.27997(11) 0.06588(6) 0.0546(8) Uani 1 1 d .
Au2 Au 0.84313(14) 0.91205(13) -0.14466(8) 0.0732(8) Uani 1 1 d .
C1 C 0.037(2) 1.3674(18) -0.0054(11) 0.058(10) Uani 1 1 d G
C2 C -0.0197(17) 1.3568(16) -0.0618(14) 0.052(10) Uani 1 1 d G
C3 C 0.028(2) 1.418(2) -0.1096(10) 0.042(9) Uani 1 1 d G
C4 C 0.133(2) 1.4903(17) -0.1009(11) 0.040(9) Uani 1 1 d G
C5 C 0.1901(17) 1.5009(17) -0.0445(14) 0.063(11) Uani 1 1 d G
C6 C 0.142(2) 1.439(2) 0.0032(10) 0.054(10) Uani 1 1 d G
C7 C -0.098(3) 1.187(3) 0.1333(15) 0.049(10) Uani 1 1 d .
C8 C -0.205(2) 1.0552(17) 0.2062(12) 0.056(10) Uani 1 1 d G
C9 C -0.297(2) 0.973(2) 0.1864(8) 0.050(10) Uani 1 1 d G
H9 H -0.3222 0.9679 0.1449 0.060 Uiso 1 1 calc R
C10 C -0.3514(16) 0.8999(16) 0.2273(12) 0.042(9) Uani 1 1 d G
H10 H -0.4140 0.8440 0.2138 0.050 Uiso 1 1 calc R
C11 C -0.3143(19) 0.9081(17) 0.2880(10) 0.041(9) Uani 1 1 d G
C12 C -0.223(2) 0.990(2) 0.3078(8) 0.040(9) Uani 1 1 d G
H12 H -0.1972 0.9954 0.3493 0.048 Uiso 1 1 calc R
C13 C -0.1680(16) 1.0634(16) 0.2669(13) 0.056(10) Uani 1 1 d G
H13 H -0.1054 1.1193 0.2804 0.067 Uiso 1 1 calc R
C14 C -0.439(3) 0.754(3) 0.3093(15) 0.058(11) Uani 1 1 d .
H14A H -0.4160 0.7208 0.2712 0.070 Uiso 1 1 calc R
H14B H -0.5111 0.7785 0.3005 0.070 Uiso 1 1 calc R
C15 C -0.461(3) 0.667(3) 0.3610(16) 0.069(11) Uani 1 1 d .
H15A H -0.4986 0.6966 0.3957 0.082 Uiso 1 1 calc R
H15B H -0.5160 0.6019 0.3442 0.082 Uiso 1 1 calc R
C16 C -0.357(3) 0.633(2) 0.3845(14) 0.049(9) Uani 1 1 d .
H16A H -0.3768 0.5933 0.4221 0.058 Uiso 1 1 calc R
H16B H -0.2975 0.6980 0.3954 0.058 Uiso 1 1 calc R
C17 C -0.305(3) 0.557(2) 0.3358(13) 0.044(9) Uani 1 1 d .
H17A H -0.3648 0.4917 0.3251 0.053 Uiso 1 1 calc R
H17B H -0.2863 0.5965 0.2980 0.053 Uiso 1 1 calc R
C18 C -0.200(3) 0.525(2) 0.3597(14) 0.052(10) Uani 1 1 d .
H18A H -0.2194 0.4805 0.3958 0.062 Uiso 1 1 calc R
H18B H -0.1412 0.5893 0.3722 0.062 Uiso 1 1 calc R
C19 C -0.155(3) 0.459(2) 0.3088(12) 0.033(8) Uani 1 1 d .
H19A H -0.2132 0.3926 0.2990 0.040 Uiso 1 1 calc R
H19B H -0.1448 0.5017 0.2717 0.040 Uiso 1 1 calc R
C20 C -0.011(3) 0.365(2) 0.2687(12) 0.034(8) Uani 1 1 d .
H20A H 0.0051 0.4152 0.2349 0.040 Uiso 1 1 calc R
H20B H -0.0799 0.3095 0.2564 0.040 Uiso 1 1 calc R
C21 C 0.094(3) 0.308(2) 0.2758(14) 0.053(10) Uani 1 1 d .
H21A H 0.0814 0.2679 0.3136 0.063 Uiso 1 1 calc R
H21B H 0.0869 0.2541 0.2416 0.063 Uiso 1 1 calc R
C22 C 0.216(3) 0.369(2) 0.2783(14) 0.053(10) Uani 1 1 d .
H22A H 0.2266 0.4292 0.3093 0.064 Uiso 1 1 calc R
H22B H 0.2678 0.3206 0.2894 0.064 Uiso 1 1 calc R
C23 C 0.243(3) 0.410(3) 0.2168(14) 0.061(11) Uani 1 1 d .
H23A H 0.2358 0.3490 0.1866 0.073 Uiso 1 1 calc R
H23B H 0.1871 0.4538 0.2050 0.073 Uiso 1 1 calc R
C24 C 0.361(3) 0.477(3) 0.2154(16) 0.071(12) Uani 1 1 d .
H24A H 0.3674 0.5360 0.2472 0.085 Uiso 1 1 calc R
H24B H 0.4154 0.4323 0.2271 0.085 Uiso 1 1 calc R
C25 C 0.398(4) 0.525(3) 0.1595(19) 0.102(16) Uani 1 1 d .
H25A H 0.3458 0.5725 0.1480 0.122 Uiso 1 1 calc R
H25B H 0.3908 0.4671 0.1271 0.122 Uiso 1 1 calc R
C26 C 0.559(3) 0.624(2) 0.1073(13) 0.090(14) Uani 1 1 d G
C27 C 0.5001(18) 0.6108(19) 0.0513(19) 0.081(13) Uani 1 1 d G
H27 H 0.4231 0.5708 0.0482 0.097 Uiso 1 1 calc R
C28 C 0.554(3) 0.656(2) -0.0001(12) 0.062(10) Uani 1 1 d G
H28 H 0.5139 0.6468 -0.0383 0.074 Uiso 1 1 calc R
C29 C 0.667(3) 0.715(2) 0.0045(13) 0.071(12) Uani 1 1 d G
C30 C 0.7253(18) 0.728(2) 0.0604(19) 0.091(14) Uani 1 1 d G
H30 H 0.8022 0.7682 0.0635 0.109 Uiso 1 1 calc R
C31 C 0.671(3) 0.683(2) 0.1118(12) 0.069(11) Uani 1 1 d G
H31 H 0.7114 0.6921 0.1501 0.083 Uiso 1 1 calc R
C33 C -0.040(3) 0.428(2) 0.3247(14) 0.047(10) Uani 1 1 d .
C35 C 0.0311(17) 0.4150(13) 0.4277(11) 0.037(8) Uani 1 1 d G
C34 C -0.049(2) 0.3643(19) 0.3835(7) 0.043(9) Uani 1 1 d G
C38 C -0.1239(17) 0.2681(19) 0.3955(10) 0.048(9) Uani 1 1 d G
H38 H -0.1789 0.2335 0.3653 0.057 Uiso 1 1 calc R
C39 C -0.1183(18) 0.2225(14) 0.4516(12) 0.063(11) Uani 1 1 d G
C40 C -0.038(2) 0.2732(18) 0.4958(8) 0.046(9) Uani 1 1 d G
H40 H -0.0340 0.2420 0.5342 0.056 Uiso 1 1 calc R
C41 C 0.0368(17) 0.3694(17) 0.4838(9) 0.044(9) Uani 1 1 d G
H41 H 0.0917 0.4040 0.5140 0.053 Uiso 1 1 calc R
C42 C -0.194(3) 0.115(2) 0.4633(13) 0.037(8) Uani 1 1 d .
C43 C -0.151(3) 0.037(3) 0.4971(15) 0.062(11) Uani 1 1 d .
H43 H -0.0730 0.0524 0.5109 0.074 Uiso 1 1 calc R
C44 C -0.218(4) -0.056(3) 0.5092(15) 0.053(10) Uani 1 1 d .
C45 C -0.330(4) -0.084(3) 0.4910(15) 0.055(10) Uani 1 1 d .
C46 C -0.379(3) -0.011(3) 0.4585(16) 0.062(11) Uani 1 1 d .
H46 H -0.4570 -0.0280 0.4456 0.074 Uiso 1 1 calc R
C47 C -0.306(3) 0.088(3) 0.4455(13) 0.046(9) Uani 1 1 d .
H47 H -0.3367 0.1382 0.4232 0.056 Uiso 1 1 calc R
C48 C -0.386(2) -0.1865(14) 0.5167(10) 0.040(9) Uani 1 1 d G
C49 C -0.3002(16) -0.226(2) 0.5461(11) 0.068(11) Uani 1 1 d G
C51 C -0.326(2) -0.326(2) 0.5718(10) 0.057(10) Uani 1 1 d G
H51 H -0.2674 -0.3527 0.5918 0.068 Uiso 1 1 calc R
C52 C -0.438(3) -0.3867(14) 0.5680(10) 0.093(14) Uani 1 1 d G
H52 H -0.4554 -0.4551 0.5856 0.112 Uiso 1 1 calc R
C53 C -0.5235(18) -0.347(2) 0.5387(11) 0.062(11) Uani 1 1 d G
H53 H -0.5998 -0.3891 0.5361 0.074 Uiso 1 1 calc R
C54 C -0.498(2) -0.247(2) 0.5130(10) 0.059(10) Uani 1 1 d G
H54 H -0.5562 -0.2205 0.4930 0.071 Uiso 1 1 calc R
C50 C -0.183(3) -0.143(3) 0.5510(18) 0.085(13) Uani 1 1 d .
H50A H -0.1189 -0.1727 0.5338 0.103 Uiso 1 1 calc R
H50B H -0.1628 -0.1147 0.5934 0.103 Uiso 1 1 calc R
C37 C 0.0603(16) 0.5219(16) 0.3454(11) 0.046(10) Uani 1 1 d G
C36 C 0.1014(18) 0.5119(15) 0.4041(10) 0.037(8) Uani 1 1 d G
C55 C 0.1932(19) 0.589(2) 0.4288(8) 0.037(9) Uani 1 1 d G
H55 H 0.2212 0.5818 0.4689 0.044 Uiso 1 1 calc R
C56 C 0.2440(16) 0.6753(16) 0.3950(12) 0.057(10) Uani 1 1 d G
H56 H 0.3067 0.7277 0.4119 0.069 Uiso 1 1 calc R
C57 C 0.203(2) 0.6853(16) 0.3363(11) 0.062(11) Uani 1 1 d G
C58 C 0.111(2) 0.609(2) 0.3116(8) 0.048(9) Uani 1 1 d G
H58 H 0.0831 0.6154 0.2715 0.058 Uiso 1 1 calc R
C59 C 0.266(3) 0.782(3) 0.3016(18) 0.046(10) Uani 1 1 d .
C60 C 0.314(3) 0.882(3) 0.3335(14) 0.043(9) Uani 1 1 d .
H60 H 0.3037 0.8909 0.3762 0.051 Uiso 1 1 calc R
C61 C 0.372(3) 0.963(3) 0.3027(17) 0.042(9) Uani 1 1 d .
C62 C 0.370(3) 0.949(3) 0.2384(17) 0.038(9) Uani 1 1 d .
C63 C 0.325(3) 0.867(3) 0.2142(14) 0.026(8) Uani 1 1 d .
H63 H 0.3318 0.8634 0.1711 0.031 Uiso 1 1 calc R
C64 C 0.266(3) 0.778(3) 0.239(2) 0.064(11) Uani 1 1 d .
H64 H 0.2278 0.7175 0.2145 0.077 Uiso 1 1 calc R
C66 C 0.480(2) 1.130(3) 0.2690(10) 0.062(11) Uani 1 1 d G
C67 C 0.4405(19) 1.0620(16) 0.2186(16) 0.053(10) Uani 1 1 d G
C68 C 0.469(2) 1.095(2) 0.1601(12) 0.065(11) Uani 1 1 d G
H68 H 0.4417 1.0487 0.1257 0.078 Uiso 1 1 calc R
C69 C 0.536(2) 1.197(2) 0.1521(10) 0.059(11) Uani 1 1 d G
H69 H 0.5549 1.2199 0.1122 0.071 Uiso 1 1 calc R
C70 C 0.575(2) 1.2654(15) 0.2025(16) 0.073(12) Uani 1 1 d G
H70 H 0.6210 1.3350 0.1970 0.088 Uiso 1 1 calc R
C71 C 0.547(2) 1.232(2) 0.2610(12) 0.083(13) Uani 1 1 d G
H71 H 0.5739 1.2788 0.2954 0.099 Uiso 1 1 calc R
C65 C 0.433(3) 1.070(3) 0.3244(15) 0.070(12) Uani 1 1 d .
H65A H 0.4968 1.0652 0.3529 0.084 Uiso 1 1 calc R
H65B H 0.3802 1.1087 0.3461 0.084 Uiso 1 1 calc R
C72 C 0.919(2) 1.020(2) -0.2075(15) 0.054(10) Uani 1 1 d G
C73 C 0.894(2) 0.999(2) -0.2694(17) 0.091(14) Uani 1 1 d G
C74 C 0.946(3) 1.071(3) -0.3117(11) 0.065(12) Uani 1 1 d G
C75 C 1.025(3) 1.164(2) -0.2922(15) 0.067(12) Uani 1 1 d G
C76 C 1.050(2) 1.1851(17) -0.2303(17) 0.068(11) Uani 1 1 d G
C77 C 0.997(2) 1.113(3) -0.1880(11) 0.053(10) Uani 1 1 d G
F1 F -0.1208(18) 1.2938(14) -0.0693(8) 0.064(6) Uani 1 1 d .
F2 F -0.0285(17) 1.4080(14) -0.1633(9) 0.070(6) Uani 1 1 d .
F3 F 0.1734(16) 1.5492(15) -0.1500(9) 0.073(6) Uani 1 1 d .
F4 F 0.2944(17) 1.5739(14) -0.0418(8) 0.066(6) Uani 1 1 d .
F5 F 0.2071(17) 1.4609(14) 0.0537(8) 0.065(6) Uani 1 1 d .
F6 F 0.8253(17) 0.9112(16) -0.2919(9) 0.075(6) Uani 1 1 d .
F7 F 0.9362(19) 1.0551(17) -0.3687(11) 0.087(7) Uani 1 1 d .
F8 F 1.0835(19) 1.2309(16) -0.3281(10) 0.089(7) Uani 1 1 d .
F9 F 1.1244(18) 1.2777(16) -0.2106(9) 0.081(7) Uani 1 1 d .
F10 F 1.024(2) 1.1351(19) -0.1279(12) 0.110(8) Uani 1 1 d .
N1 N -0.150(2) 1.129(2) 0.1653(12) 0.040(7) Uani 1 1 d .
N2 N 0.723(3) 0.769(3) -0.0449(16) 0.075(10) Uani 1 1 d .
O1 O -0.3574(18) 0.8385(17) 0.3272(9) 0.044(6) Uani 1 1 d .
O2 O 0.516(2) 0.588(2) 0.1618(10) 0.082(9) Uani 1 1 d .
C32 C 0.784(4) 0.817(4) -0.087(2) 0.110(16) Uani 1 1 d .

loop_
_atom_site_aniso_label
_atom_site_aniso_U_11
_atom_site_aniso_U_22
_atom_site_aniso_U_33
_atom_site_aniso_U_23
_atom_site_aniso_U_13
_atom_site_aniso_U_12
Au1 0.0615(13) 0.0564(11) 0.0522(12) 0.0197(8) -0.0005(8) 0.0237(9)
Au2 0.0613(13) 0.0832(14) 0.0836(15) 0.0233(10) -0.0002(10) 0.0309(10)
C1 0.06(3) 0.06(3) 0.05(3) 0.00(2) -0.01(2) 0.01(2)
C2 0.05(3) 0.05(2) 0.06(3) 0.01(2) 0.00(3) 0.02(2)
C3 0.04(3) 0.05(2) 0.04(3) -0.01(2) -0.01(2) 0.01(2)
C4 0.05(3) 0.04(2) 0.04(3) 0.016(18) 0.00(2) 0.01(2)
C5 0.06(3) 0.06(3) 0.07(3) 0.01(3) 0.01(3) 0.02(3)
C6 0.06(3) 0.05(2) 0.05(3) 0.02(2) 0.01(3) 0.01(2)
C7 0.05(3) 0.05(2) 0.04(2) 0.004(19) -0.013(18) 0.01(2)
C8 0.06(3) 0.05(3) 0.06(3) 0.01(2) 0.00(2) 0.01(2)
C9 0.05(2) 0.05(2) 0.06(2) 0.00(2) 0.00(2) 0.02(2)
C10 0.04(2) 0.04(2) 0.04(2) 0.003(19) 0.008(19) 0.006(18)
C11 0.05(3) 0.03(2) 0.04(3) 0.00(2) -0.006(19) 0.00(2)
C12 0.04(2) 0.039(19) 0.04(2) 0.00(2) 0.00(2) 0.012(19)
C13 0.06(3) 0.05(2) 0.05(3) 0.00(2) 0.00(2) 0.02(2)
C14 0.06(3) 0.06(2) 0.05(2) 0.00(2) 0.00(2) 0.01(2)
C15 0.07(3) 0.07(3) 0.07(3) 0.00(2) 0.00(2) 0.02(2)
C16 0.05(2) 0.05(2) 0.04(2) 0.000(17) 0.001(18) 0.01(2)
C17 0.04(2) 0.05(2) 0.05(2) 0.011(17) 0.001(17) 0.013(19)
C18 0.05(3) 0.05(2) 0.05(2) 0.013(18) -0.011(19) 0.01(2)
C19 0.04(2) 0.031(17) 0.03(2) 0.015(15) -0.008(15) 0.003(16)
C20 0.04(2) 0.026(17) 0.04(2) -0.003(15) -0.007(15) 0.010(16)
C21 0.06(3) 0.06(2) 0.05(2) -0.003(17) -0.004(18) 0.02(2)
C22 0.06(3) 0.040(19) 0.06(3) 0.012(17) 0.006(19) 0.01(2)
C23 0.06(3) 0.07(2) 0.06(3) 0.00(2) -0.006(19) 0.01(2)
C24 0.07(3) 0.07(3) 0.07(3) 0.01(2) 0.00(2) 0.01(2)
C25 0.10(4) 0.11(3) 0.09(4) 0.01(3) 0.00(3) 0.01(3)
C26 0.09(5) 0.09(3) 0.09(5) 0.01(3) 0.00(3) 0.01(3)
C27 0.08(3) 0.08(3) 0.08(3) 0.00(3) -0.01(4) 0.02(3)
C28 0.06(3) 0.07(2) 0.06(3) 0.00(2) 0.00(2) 0.02(2)
C29 0.07(4) 0.08(3) 0.07(4) 0.00(2) 0.00(3) 0.02(3)
C30 0.08(3) 0.10(3) 0.10(4) 0.00(3) 0.01(4) 0.02(3)
C31 0.06(3) 0.07(3) 0.07(4) 0.01(2) 0.00(3) 0.02(2)
C33 0.05(3) 0.04(2) 0.05(3) 0.001(19) 0.015(19) 0.01(2)
C35 0.04(2) 0.04(2) 0.03(2) 0.01(2) -0.003(18) 0.018(19)
C34 0.05(2) 0.04(2) 0.04(2) 0.00(2) 0.00(2) 0.02(2)
C38 0.05(3) 0.05(2) 0.05(3) 0.006(18) 0.002(18) 0.01(2)
C39 0.07(3) 0.06(3) 0.06(3) 0.00(3) 0.00(2) 0.02(2)
C40 0.05(2) 0.05(2) 0.05(2) 0.017(19) -0.01(2) 0.008(19)
C41 0.05(2) 0.04(2) 0.05(3) 0.018(18) -0.001(17) 0.02(2)
C42 0.04(3) 0.04(2) 0.03(2) 0.010(17) -0.009(16) 0.01(2)
C43 0.06(3) 0.07(3) 0.06(3) 0.01(2) 0.01(2) 0.02(3)
C44 0.06(3) 0.05(3) 0.05(2) 0.00(2) 0.00(2) 0.02(2)
C45 0.06(3) 0.06(3) 0.05(2) 0.02(2) 0.00(2) 0.01(3)
C46 0.06(3) 0.06(3) 0.06(3) 0.00(2) 0.00(2) 0.01(3)
C47 0.05(3) 0.05(2) 0.04(2) 0.019(17) -0.001(19) 0.01(2)
C48 0.04(2) 0.04(2) 0.04(2) -0.004(17) -0.008(18) 0.02(2)
C49 0.06(3) 0.07(3) 0.07(3) 0.01(2) 0.00(2) 0.02(3)
C51 0.06(3) 0.05(3) 0.05(2) 0.01(2) 0.001(19) 0.02(2)
C52 0.10(4) 0.09(3) 0.10(4) 0.01(3) 0.00(3) 0.03(4)
C53 0.06(3) 0.07(3) 0.06(2) 0.01(2) 0.00(2) 0.01(2)
C54 0.06(3) 0.06(3) 0.06(3) 0.01(2) -0.01(2) 0.01(2)
C50 0.09(4) 0.08(3) 0.09(3) 0.01(3) 0.00(2) 0.02(3)
C37 0.05(3) 0.04(2) 0.05(3) 0.00(2) 0.00(2) 0.02(2)
C36 0.03(2) 0.04(2) 0.04(3) 0.001(19) -0.005(18) 0.02(2)
C55 0.03(2) 0.05(2) 0.03(2) 0.02(2) 0.001(18) 0.008(18)
C56 0.06(3) 0.06(3) 0.06(3) 0.00(2) 0.00(2) 0.03(2)
C57 0.07(3) 0.06(3) 0.06(3) 0.01(2) 0.00(2) 0.02(3)
C58 0.05(2) 0.05(2) 0.05(2) 0.00(2) 0.00(2) 0.02(2)
C59 0.05(2) 0.05(3) 0.04(3) 0.02(2) 0.011(18) 0.01(2)
C60 0.05(2) 0.05(2) 0.03(2) 0.00(2) -0.011(18) 0.010(19)
C61 0.04(2) 0.05(3) 0.04(3) 0.01(2) -0.001(18) 0.01(2)
C62 0.03(2) 0.05(3) 0.04(3) 0.01(2) 0.007(18) 0.01(2)
C63 0.02(2) 0.03(2) 0.03(2) 0.00(2) 0.006(17) 0.009(17)
C64 0.07(3) 0.06(3) 0.06(3) 0.01(2) 0.00(2) 0.02(3)
C66 0.06(3) 0.06(3) 0.06(3) 0.01(3) 0.01(2) 0.01(2)
C67 0.05(2) 0.06(3) 0.05(3) 0.01(3) 0.00(2) 0.00(2)
C68 0.06(3) 0.06(3) 0.07(4) -0.01(2) 0.00(2) 0.02(2)
C69 0.06(3) 0.06(3) 0.06(3) 0.02(2) -0.01(2) 0.01(2)
C70 0.08(3) 0.06(3) 0.08(3) 0.02(3) -0.01(3) 0.01(2)
C71 0.08(3) 0.09(4) 0.08(4) 0.00(3) 0.00(2) 0.02(3)
C65 0.07(3) 0.07(3) 0.07(3) 0.01(2) 0.00(2) 0.02(2)
C72 0.05(3) 0.06(3) 0.06(3) 0.00(2) 0.00(2) 0.01(2)
C73 0.09(4) 0.09(4) 0.09(4) 0.00(4) 0.01(4) 0.03(3)
C74 0.07(3) 0.07(3) 0.06(3) 0.01(3) 0.00(3) 0.01(3)
C75 0.07(3) 0.06(3) 0.07(4) 0.02(3) 0.00(3) 0.02(3)
C76 0.07(3) 0.06(3) 0.08(4) 0.01(3) -0.01(3) 0.02(3)
C77 0.05(3) 0.06(3) 0.05(3) 0.01(3) -0.01(2) 0.01(2)
F1 0.067(14) 0.070(12) 0.050(12) 0.004(9) -0.015(10) 0.004(12)
F2 0.072(15) 0.076(13) 0.058(15) 0.006(11) -0.014(12) 0.010(12)
F3 0.073(15) 0.080(13) 0.068(15) 0.024(11) 0.007(11) 0.019(12)
F4 0.069(14) 0.066(12) 0.066(14) 0.020(10) 0.010(11) 0.018(12)
F5 0.079(15) 0.074(13) 0.046(13) 0.012(10) -0.026(11) 0.025(11)
F6 0.072(15) 0.073(14) 0.080(15) 0.011(11) -0.001(11) 0.012(13)
F7 0.096(17) 0.089(15) 0.076(16) 0.010(13) 0.007(13) 0.023(13)
F8 0.090(18) 0.077(15) 0.103(19) 0.015(13) 0.005(13) 0.020(14)
F9 0.084(16) 0.062(13) 0.094(17) 0.007(11) -0.016(12) 0.007(13)
F10 0.11(2) 0.119(19) 0.10(2) 0.010(15) -0.028(15) 0.023(16)
N1 0.038(18) 0.030(15) 0.050(19) 0.003(14) -0.007(14) 0.001(14)
N2 0.07(2) 0.08(2) 0.08(3) -0.010(19) -0.009(19) 0.02(2)
O1 0.049(15) 0.031(13) 0.050(15) -0.002(11) -0.012(11) 0.005(13)
O2 0.09(2) 0.13(2) 0.031(17) 0.012(15) 0.000(14) 0.04(2)
C32 0.11(4) 0.11(4) 0.11(4) -0.01(3) -0.01(3) 0.03(3)

loop_
_atom_type_symbol
_atom_type_description
_atom_type_scat_dispersion_real
_atom_type_scat_dispersion_imag
_atom_type_scat_source
C C 0.0181 0.0091 'International Tables Vol C Tables 4.2.6.8 and 6.1.1.4'
H H 0.0000 0.0000 'International Tables Vol C Tables 4.2.6.8 and 6.1.1.4'
N N 0.0311 0.0180 'International Tables Vol C Tables 4.2.6.8 and 6.1.1.4'
O O 0.0492 0.0322 'International Tables Vol C Tables 4.2.6.8 and 6.1.1.4'
F F 0.0727 0.0534 'International Tables Vol C Tables 4.2.6.8 and 6.1.1.4'
Au Au -4.4197 7.2980 'International Tables Vol C Tables 4.2.6.8 and 6.1.1.4'

loop_
_geom_angle_atom_site_label_1
_geom_angle_atom_site_label_2
_geom_angle_atom_site_label_3
_geom_angle
C7 Au1 C1 176.9(12)
C32 Au2 C72 176.8(18)
C2 C1 C6 120.0
C2 C1 Au1 121.6(18)
C6 C1 Au1 118.4(19)
F1 C2 C3 120(2)
F1 C2 C1 120(2)
C3 C2 C1 120.0
F2 C3 C2 119(2)
F2 C3 C4 121(2)
C2 C3 C4 120.0
F3 C4 C5 124(2)
F3 C4 C3 116(2)
C5 C4 C3 120.0
F4 C5 C4 115(2)
F4 C5 C6 125(2)
C4 C5 C6 120.0
F5 C6 C5 112(2)
F5 C6 C1 128(2)
C5 C6 C1 120.0
N1 C7 Au1 170(3)
C9 C8 C13 120.0
C9 C8 N1 120(2)
C13 C8 N1 120(2)
C8 C9 C10 120.0
C8 C9 H9 120.0
C10 C9 H9 120.0
C9 C10 C11 120.0
C9 C10 H10 120.0
C11 C10 H10 120.0
O1 C11 C12 117(2)
O1 C11 C10 123(2)
C12 C11 C10 120.0
C11 C12 C13 120.0
C11 C12 H12 120.0
C13 C12 H12 120.0
C12 C13 C8 120.0
C12 C13 H13 120.0
C8 C13 H13 120.0
O1 C14 C15 111(3)
O1 C14 H14A 109.5
C15 C14 H14A 109.5
O1 C14 H14B 109.5
C15 C14 H14B 109.5
H14A C14 H14B 108.0
C16 C15 C14 115(3)
C16 C15 H15A 108.4
C14 C15 H15A 108.4
C16 C15 H15B 108.4
C14 C15 H15B 108.4
H15A C15 H15B 107.5
C15 C16 C17 113(3)
C15 C16 H16A 108.9
C17 C16 H16A 108.9
C15 C16 H16B 108.9
C17 C16 H16B 108.9
H16A C16 H16B 107.7
C18 C17 C16 113(3)
C18 C17 H17A 109.0
C16 C17 H17A 109.0
C18 C17 H17B 109.0
C16 C17 H17B 109.0
H17A C17 H17B 107.8
C17 C18 C19 108(3)
C17 C18 H18A 110.0
C19 C18 H18A 110.0
C17 C18 H18B 110.0
C19 C18 H18B 110.0
H18A C18 H18B 108.4
C33 C19 C18 114(3)
C33 C19 H19A 108.7
C18 C19 H19A 108.7
C33 C19 H19B 108.7
C18 C19 H19B 108.7
H19A C19 H19B 107.6
C33 C20 C21 117(3)
C33 C20 H20A 108.1
C21 C20 H20A 108.1
C33 C20 H20B 108.1
C21 C20 H20B 108.1
H20A C20 H20B 107.3
C22 C21 C20 123(3)
C22 C21 H21A 106.6
C20 C21 H21A 106.6
C22 C21 H21B 106.6
C20 C21 H21B 106.6
H21A C21 H21B 106.6
C23 C22 C21 107(3)
C23 C22 H22A 110.3
C21 C22 H22A 110.3
C23 C22 H22B 110.3
C21 C22 H22B 110.3
H22A C22 H22B 108.6
C24 C23 C22 111(3)
C24 C23 H23A 109.4
C22 C23 H23A 109.4
C24 C23 H23B 109.4
C22 C23 H23B 109.4
H23A C23 H23B 108.0
C25 C24 C23 118(3)
C25 C24 H24A 107.9
C23 C24 H24A 107.9
C25 C24 H24B 107.9
C23 C24 H24B 107.9
H24A C24 H24B 107.2
C24 C25 O2 114(3)
C24 C25 H25A 108.8
O2 C25 H25A 108.8
C24 C25 H25B 108.8
O2 C25 H25B 108.8
H25A C25 H25B 107.7
O2 C26 C27 127(3)
O2 C26 C31 113(3)
C27 C26 C31 120.0
C28 C27 C26 120.0
C28 C27 H27 120.0
C26 C27 H27 120.0
C27 C28 C29 120.0
C27 C28 H28 120.0
C29 C28 H28 120.0
C30 C29 C28 120.0
C30 C29 N2 117(3)
C28 C29 N2 122(3)
C29 C30 C31 120.0
C29 C30 H30 120.0
C31 C30 H30 120.0
C30 C31 C26 120.0
C30 C31 H31 120.0
C26 C31 H31 120.0
C20 C33 C19 106(3)
C20 C33 C34 113(3)
C19 C33 C34 111(2)
C20 C33 C37 112(2)
C19 C33 C37 116(2)
C34 C33 C37 98(2)
C34 C35 C41 120.0
C34 C35 C36 110(2)
C41 C35 C36 130(2)
C35 C34 C38 120.0
C35 C34 C33 111(2)
C38 C34 C33 129(2)
C39 C38 C34 120.0
C39 C38 H38 120.0
C34 C38 H38 120.0
C38 C39 C40 120.0
C38 C39 C42 120(2)
C40 C39 C42 120(2)
C41 C40 C39 120.0
C41 C40 H40 120.0
C39 C40 H40 120.0
C40 C41 C35 120.0
C40 C41 H41 120.0
C35 C41 H41 120.0
C47 C42 C43 117(3)
C47 C42 C39 123(3)
C43 C42 C39 120(3)
C44 C43 C42 121(3)
C44 C43 H43 119.7
C42 C43 H43 119.7
C43 C44 C45 123(3)
C43 C44 C50 125(4)
C45 C44 C50 112(3)
C44 C45 C46 119(3)
C44 C45 C48 111(3)
C46 C45 C48 130(4)
C45 C46 C47 117(3)
C45 C46 H46 121.4
C47 C46 H46 121.4
C42 C47 C46 123(3)
C42 C47 H47 118.6
C46 C47 H47 118.6
C49 C48 C54 120.0
C49 C48 C45 107(3)
C54 C48 C45 133(3)
C51 C49 C48 120.0
C51 C49 C50 127(2)
C48 C49 C50 113(2)
C52 C51 C49 120.0
C52 C51 H51 120.0
C49 C51 H51 120.0
C53 C52 C51 120.0
C53 C52 H52 120.0
C51 C52 H52 120.0
C52 C53 C54 120.0
C52 C53 H53 120.0
C54 C53 H53 120.0
C53 C54 C48 120.0
C53 C54 H54 120.0
C48 C54 H54 120.0
C49 C50 C44 97(3)
C49 C50 H50A 112.4
C44 C50 H50A 112.4
C49 C50 H50B 112.4
C44 C50 H50B 112.4
H50A C50 H50B 110.0
C36 C37 C58 120.0
C36 C37 C33 113(2)
C58 C37 C33 127(2)
C37 C36 C55 120.0
C37 C36 C35 107(2)
C55 C36 C35 133(2)
C56 C55 C36 120.0
C56 C55 H55 120.0
C36 C55 H55 120.0
C55 C56 C57 120.0
C55 C56 H56 120.0
C57 C56 H56 120.0
C58 C57 C56 120.0
C58 C57 C59 123(3)
C56 C57 C59 117(3)
C57 C58 C37 120.0
C57 C58 H58 120.0
C37 C58 H58 120.0
C64 C59 C60 118(2)
C64 C59 C57 121(4)
C60 C59 C57 120(3)
C61 C60 C59 119(3)
C61 C60 H60 120.4
C59 C60 H60 120.4
C60 C61 C62 117(3)
C60 C61 C65 130(4)
C62 C61 C65 113(3)
C63 C62 C61 121(3)
C63 C62 C67 137(4)
C61 C62 C67 102(3)
C62 C63 C64 129(3)
C62 C63 H63 115.4
C64 C63 H63 115.4
C63 C64 C59 115(3)
C63 C64 H64 122.5
C59 C64 H64 122.5
C67 C66 C71 120.0
C67 C66 C65 106(3)
C71 C66 C65 134(3)
C68 C67 C66 120.0
C68 C67 C62 129(3)
C66 C67 C62 111(3)
C67 C68 C69 120.0
C67 C68 H68 120.0
C69 C68 H68 120.0
C70 C69 C68 120.0
C70 C69 H69 120.0
C68 C69 H69 120.0
C69 C70 C71 120.0
C69 C70 H70 120.0
C71 C70 H70 120.0
C70 C71 C66 120.0
C70 C71 H71 120.0
C66 C71 H71 120.0
C61 C65 C66 107(3)
C61 C65 H65A 110.3
C66 C65 H65A 110.3
C61 C65 H65B 110.3
C66 C65 H65B 110.3
H65A C65 H65B 108.6
C73 C72 C77 120.0
C73 C72 Au2 120(2)
C77 C72 Au2 120(2)
F6 C73 C74 116(3)
F6 C73 C72 124(3)
C74 C73 C72 120.0
F7 C74 C73 125(3)
F7 C74 C75 115(3)
C73 C74 C75 120.0
F8 C75 C74 124(3)
F8 C75 C76 116(3)
C74 C75 C76 120.0
F9 C76 C75 120(3)
F9 C76 C77 120(3)
C75 C76 C77 120.0
F10 C77 C76 119(3)
F10 C77 C72 121(3)
C76 C77 C72 120.0
C7 N1 C8 176(3)
C32 N2 C29 174(4)
C11 O1 C14 119(2)
C26 O2 C25 115(3)
N2 C32 Au2 163(4)

loop_
_geom_bond_atom_site_label_1
_geom_bond_atom_site_label_2
_geom_bond_distance
Au1 C7 2.01(4)
Au1 C1 2.029(16)
Au2 C32 1.83(5)
Au2 C72 2.071(19)
C1 C2 1.3900
C1 C6 1.3900
C2 F1 1.30(2)
C2 C3 1.3900
C3 F2 1.34(3)
C3 C4 1.3900
C4 F3 1.37(2)
C4 C5 1.3900
C5 F4 1.38(2)
C5 C6 1.3900
C6 F5 1.33(3)
C7 N1 1.13(3)
C8 C9 1.3900
C8 C13 1.3900
C8 N1 1.39(3)
C9 C10 1.3900
C9 H9 0.9500
C10 C11 1.3900
C10 H10 0.9500
C11 O1 1.29(2)
C11 C12 1.3900
C12 C13 1.3900
C12 H12 0.9500
C13 H13 0.9500
C14 O1 1.33(3)
C14 C15 1.61(4)
C14 H14A 0.9900
C14 H14B 0.9900
C15 C16 1.49(5)
C15 H15A 0.9900
C15 H15B 0.9900
C16 C17 1.62(4)
C16 H16A 0.9900
C16 H16B 0.9900
C17 C18 1.49(4)
C17 H17A 0.9900
C17 H17B 0.9900
C18 C19 1.54(4)
C18 H18A 0.9900
C18 H18B 0.9900
C19 C33 1.54(4)
C19 H19A 0.9900
C19 H19B 0.9900
C20 C33 1.52(4)
C20 C21 1.58(4)
C20 H20A 0.9900
C20 H20B 0.9900
C21 C22 1.50(4)
C21 H21A 0.9900
C21 H21B 0.9900
C22 C23 1.49(4)
C22 H22A 0.9900
C22 H22B 0.9900
C23 C24 1.48(4)
C23 H23A 0.9900
C23 H23B 0.9900
C24 C25 1.42(4)
C24 H24A 0.9900
C24 H24B 0.9900
C25 O2 1.47(4)
C25 H25A 0.9900
C25 H25B 0.9900
C26 O2 1.37(3)
C26 C27 1.3900
C26 C31 1.3900
C27 C28 1.3900
C27 H27 0.9500
C28 C29 1.3900
C28 H28 0.9500
C29 C30 1.3900
C29 N2 1.41(4)
C30 C31 1.3900
C30 H30 0.9500
C31 H31 0.9500
C33 C34 1.54(3)
C33 C37 1.55(3)
C35 C34 1.3900
C35 C41 1.3900
C35 C36 1.46(2)
C34 C38 1.3900
C38 C39 1.3900
C38 H38 0.9500
C39 C40 1.3900
C39 C42 1.51(3)
C40 C41 1.3900
C40 H40 0.9500
C41 H41 0.9500
C42 C47 1.34(4)
C42 C43 1.44(4)
C43 C44 1.32(4)
C43 H43 0.9500
C44 C45 1.35(5)
C44 C50 1.59(5)
C45 C46 1.40(5)
C45 C48 1.47(4)
C46 C47 1.42(4)
C46 H46 0.9500
C47 H47 0.9500
C48 C49 1.3900
C48 C54 1.3900
C49 C51 1.3900
C49 C50 1.56(4)
C51 C52 1.3900
C51 H51 0.9500
C52 C53 1.3900
C52 H52 0.9500
C53 C54 1.3900
C53 H53 0.9500
C54 H54 0.9500
C50 H50A 0.9900
C50 H50B 0.9900
C37 C36 1.3900
C37 C58 1.3900
C36 C55 1.3900
C55 C56 1.3900
C55 H55 0.9500
C56 C57 1.3900
C56 H56 0.9500
C57 C58 1.3900
C57 C59 1.53(3)
C58 H58 0.9500
C59 C64 1.38(4)
C59 C60 1.43(4)
C60 C61 1.33(4)
C60 H60 0.9500
C61 C62 1.41(4)
C61 C65 1.46(4)
C62 C63 1.17(4)
C62 C67 1.58(4)
C63 C64 1.34(4)
C63 H63 0.9500
C64 H64 0.9500
C66 C67 1.3900
C66 C71 1.3900
C66 C65 1.51(4)
C67 C68 1.3900
C68 C69 1.3900
C68 H68 0.9500
C69 C70 1.3900
C69 H69 0.9500
C70 C71 1.3900
C70 H70 0.9500
C71 H71 0.9500
C65 H65A 0.9900
C65 H65B 0.9900
C72 C73 1.3900
C72 C77 1.3900
C73 F6 1.31(3)
C73 C74 1.3900
C74 F7 1.26(3)
C74 C75 1.3900
C75 F8 1.29(2)
C75 C76 1.3900
C76 F9 1.37(3)
C76 C77 1.3900
C77 F10 1.35(3)
N2 C32 1.28(5)

loop_
_geom_torsion_atom_site_label_1
_geom_torsion_atom_site_label_2
_geom_torsion_atom_site_label_3
_geom_torsion_atom_site_label_4
_geom_torsion
C7 Au1 C1 C2 37(24)
C7 Au1 C1 C6 -144(23)
C6 C1 C2 F1 -176(2)
Au1 C1 C2 F1 4(2)
C6 C1 C2 C3 0.0
Au1 C1 C2 C3 179.8(16)
F1 C2 C3 F2 -3(2)
C1 C2 C3 F2 -179(2)
F1 C2 C3 C4 176(2)
C1 C2 C3 C4 0.0
F2 C3 C4 F3 0(2)
C2 C3 C4 F3 -179(2)
F2 C3 C4 C5 179(2)
C2 C3 C4 C5 0.0
F3 C4 C5 F4 -2(2)
C3 C4 C5 F4 179(2)
F3 C4 C5 C6 179(2)
C3 C4 C5 C6 0.0
F4 C5 C6 F5 2(2)
C4 C5 C6 F5 -179(2)
F4 C5 C6 C1 -179(2)
C4 C5 C6 C1 0.0
C2 C1 C6 F5 179(3)
Au1 C1 C6 F5 -1(2)
C2 C1 C6 C5 0.0
Au1 C1 C6 C5 -179.8(15)
C1 Au1 C7 N1 -38(36)
C13 C8 C9 C10 0.0
N1 C8 C9 C10 180(2)
C8 C9 C10 C11 0.0
C9 C10 C11 O1 -176(2)
C9 C10 C11 C12 0.0
O1 C11 C12 C13 176(2)
C10 C11 C12 C13 0.0
C11 C12 C13 C8 0.0
C9 C8 C13 C12 0.0
N1 C8 C13 C12 -180(2)
O1 C14 C15 C16 -52(4)
C14 C15 C16 C17 -72(4)
C15 C16 C17 C18 179(3)
C16 C17 C18 C19 -177(2)
C17 C18 C19 C33 175(2)
C33 C20 C21 C22 -74(3)
C20 C21 C22 C23 -69(4)
C21 C22 C23 C24 177(3)
C22 C23 C24 C25 -179(3)
C23 C24 C25 O2 -179(3)
O2 C26 C27 C28 178(3)
C31 C26 C27 C28 0.0
C26 C27 C28 C29 0.0
C27 C28 C29 C30 0.0
C27 C28 C29 N2 -175(3)
C28 C29 C30 C31 0.0
N2 C29 C30 C31 175(2)
C29 C30 C31 C26 0.0
O2 C26 C31 C30 -178(2)
C27 C26 C31 C30 0.0
C21 C20 C33 C19 -171(2)
C21 C20 C33 C34 -49(3)
C21 C20 C33 C37 61(3)
C18 C19 C33 C20 -180(2)
C18 C19 C33 C34 57(3)
C18 C19 C33 C37 -55(3)
C41 C35 C34 C38 0.0
C36 C35 C34 C38 178.3(17)
C41 C35 C34 C33 -180(2)
C36 C35 C34 C33 -1(2)
C20 C33 C34 C35 119(2)
C19 C33 C34 C35 -122(2)
C37 C33 C34 C35 0(2)
C20 C33 C34 C38 -61(3)
C19 C33 C34 C38 58(3)
C37 C33 C34 C38 -179.3(15)
C35 C34 C38 C39 0.0
C33 C34 C38 C39 180(2)
C34 C38 C39 C40 0.0
C34 C38 C39 C42 -176(2)
C38 C39 C40 C41 0.0
C42 C39 C40 C41 176(2)
C39 C40 C41 C35 0.0
C34 C35 C41 C40 0.0
C36 C35 C41 C40 -178(2)
C38 C39 C42 C47 -42(4)
C40 C39 C42 C47 141(3)
C38 C39 C42 C43 141(2)
C40 C39 C42 C43 -36(3)
C47 C42 C43 C44 0(5)
C39 C42 C43 C44 178(3)
C42 C43 C44 C45 0(5)
C42 C43 C44 C50 -174(3)
C43 C44 C45 C46 -1(6)
C50 C44 C45 C46 174(3)
C43 C44 C45 C48 -174(3)
C50 C44 C45 C48 1(4)
C44 C45 C46 C47 1(5)
C48 C45 C46 C47 173(3)
C43 C42 C47 C46 0(5)
C39 C42 C47 C46 -177(3)
C45 C46 C47 C42 0(5)
C44 C45 C48 C49 -6(3)
C46 C45 C48 C49 -178(3)
C44 C45 C48 C54 178(2)
C46 C45 C48 C54 6(5)
C54 C48 C49 C51 0.0
C45 C48 C49 C51 -176(2)
C54 C48 C49 C50 -175(2)
C45 C48 C49 C50 9(3)
C48 C49 C51 C52 0.0
C50 C49 C51 C52 174(3)
C49 C51 C52 C53 0.0
C51 C52 C53 C54 0.0
C52 C53 C54 C48 0.0
C49 C48 C54 C53 0.0
C45 C48 C54 C53 175(3)
C51 C49 C50 C44 177.6(18)
C48 C49 C50 C44 -8(3)
C43 C44 C50 C49 179(3)
C45 C44 C50 C49 4(4)
C20 C33 C37 C36 -119(2)
C19 C33 C37 C36 120(2)
C34 C33 C37 C36 1(2)
C20 C33 C37 C58 60(3)
C19 C33 C37 C58 -62(3)
C34 C33 C37 C58 179.5(15)
C58 C37 C36 C55 0.0
C33 C37 C36 C55 179(2)
C58 C37 C36 C35 179.5(17)
C33 C37 C36 C35 -2(2)
C34 C35 C36 C37 1.9(16)
C41 C35 C36 C37 180.0(13)
C34 C35 C36 C55 -178.6(15)
C41 C35 C36 C55 -1(3)
C37 C36 C55 C56 0.0
C35 C36 C55 C56 -179(2)
C36 C55 C56 C57 0.0
C55 C56 C57 C58 0.0
C55 C56 C57 C59 -178(2)
C56 C57 C58 C37 0.0
C59 C57 C58 C37 178(2)
C36 C37 C58 C57 0.0
C33 C37 C58 C57 -179(2)
C58 C57 C59 C64 -25(4)
C56 C57 C59 C64 154(3)
C58 C57 C59 C60 148(3)
C56 C57 C59 C60 -34(4)
C64 C59 C60 C61 -10(5)
C57 C59 C60 C61 177(3)
C59 C60 C61 C62 9(5)
C59 C60 C61 C65 -177(3)
C60 C61 C62 C63 -5(5)
C65 C61 C62 C63 179(3)
C60 C61 C62 C67 177(3)
C65 C61 C62 C67 1(3)
C61 C62 C63 C64 4(6)
C67 C62 C63 C64 -179(3)
C62 C63 C64 C59 -5(6)
C60 C59 C64 C63 8(5)
C57 C59 C64 C63 -179(3)
C71 C66 C67 C68 0.0
C65 C66 C67 C68 179(2)
C71 C66 C67 C62 178(2)
C65 C66 C67 C62 -3(2)
C63 C62 C67 C68 1(5)
C61 C62 C67 C68 178.8(19)
C63 C62 C67 C66 -176(4)
C61 C62 C67 C66 1(3)
C66 C67 C68 C69 0.0
C62 C67 C68 C69 -177(3)
C67 C68 C69 C70 0.0
C68 C69 C70 C71 0.0
C69 C70 C71 C66 0.0
C67 C66 C71 C70 0.0
C65 C66 C71 C70 -179(3)
C60 C61 C65 C66 -178(3)
C62 C61 C65 C66 -3(4)
C67 C66 C65 C61 3(3)
C71 C66 C65 C61 -177(2)
C32 Au2 C72 C73 131(32)
C32 Au2 C72 C77 -47(32)
C77 C72 C73 F6 177(3)
Au2 C72 C73 F6 -2(3)
C77 C72 C73 C74 0.0
Au2 C72 C73 C74 -178.7(18)
F6 C73 C74 F7 -3(3)
C72 C73 C74 F7 174(3)
F6 C73 C74 C75 -177(3)
C72 C73 C74 C75 0.0
F7 C74 C75 F8 0(3)
C73 C74 C75 F8 175(3)
F7 C74 C75 C76 -175(3)
C73 C74 C75 C76 0.0
F8 C75 C76 F9 6(3)
C74 C75 C76 F9 -178(2)
F8 C75 C76 C77 -175(2)
C74 C75 C76 C77 0.0
F9 C76 C77 F10 -2(3)
C75 C76 C77 F10 179(3)
F9 C76 C77 C72 178(2)
C75 C76 C77 C72 0.0
C73 C72 C77 F10 -179(3)
Au2 C72 C77 F10 -1(2)
C73 C72 C77 C76 0.0
Au2 C72 C77 C76 178.7(18)
Au1 C7 N1 C8 136(33)
C9 C8 N1 C7 -124(40)
C13 C8 N1 C7 56(41)
C30 C29 N2 C32 31(35)
C28 C29 N2 C32 -153(33)
C12 C11 O1 C14 -175(2)
C10 C11 O1 C14 1(3)
C15 C14 O1 C11 168(3)
C27 C26 O2 C25 2(4)
C31 C26 O2 C25 -180(3)
C24 C25 O2 C26 173(3)
C29 N2 C32 Au2 -136(28)
C72 Au2 C32 N2 129(28)
